data_9014547
loop_
_publ_author_name
'Tsipurskij, S. I.'
'Drits, V. A.'

_publ_section_title
;
 Refining the crystallographic structure of celadonite
;
_journal_name_full 'Mineralogiceskij Zhurnal'
_journal_page_first 32
_journal_page_last 40
_journal_volume 8
_journal_year 1986
_chemical_formula_sum 'Fe1.22 H2 K Mg0.78 O12 Si4'
_chemical_name_mineral Celadonite
_space_group_IT_number 5
_symmetry_space_group_name_Hall 'C 2y'
_symmetry_space_group_name_H-M 'C 1 2 1'
_cell_angle_alpha 90
_cell_angle_beta 100.43
_cell_angle_gamma 90
_cell_length_a 5.223
_cell_length_b 9.047
_cell_length_c 10.197
_cell_formula_units_Z 2
_cell_volume 473.872
_database_code_amcsd 0019223
_exptl_crystal_density_diffrn 3.031
_cod_original_formula_sum 'K (Fe1.22 Mg.78) Si4 O12 H2'
_cod_database_code 9014547

loop_
_space_group_symop_operation_xyz
x,y,z
1/2+x,1/2+y,z
-x,y,-z
1/2-x,1/2+y,-z

loop_
_atom_site_aniso_label
_atom_site_aniso_U_11
_atom_site_aniso_U_22
_atom_site_aniso_U_33
_atom_site_aniso_U_12
_atom_site_aniso_U_13
_atom_site_aniso_U_23
K 0.05370 0.05090 0.04580 0.00000 0.00540 0.00000
FeM1 0.04780 0.01160 0.04820 0.00000 0.00870 0.00000
MgM1 0.04780 0.01160 0.04820 0.00000 0.00870 0.00000
MgM2 0.03060 0.01030 0.06120 0.00000 0.02310 0.00000
FeM2 0.03060 0.01030 0.06120 0.00000 0.02310 0.00000
Si1 0.05630 0.04830 0.04850 -0.00020 0.02140 0.01210
Si2 0.06280 0.02870 0.04880 0.00590 0.01930 0.00710
O1 0.08380 0.04930 0.02980 0.00390 0.01930 0.01870
O2 0.05300 0.04240 0.06060 -0.00290 0.01010 0.00470
O3 0.05760 0.04510 0.06370 0.00040 0.02380 -0.00390
O4 0.04630 0.07130 0.05160 0.00610 0.01860 0.01920
O5 0.07100 0.04850 0.04880 0.00270 0.02350 0.00950
O6 0.06990 0.04450 0.04900 0.00900 0.01300 0.00260

loop_
_atom_site_label
_atom_site_fract_x
_atom_site_fract_y
_atom_site_fract_z
_atom_site_occupancy
K 0.50000 0.00000 0.50000 1.00000
FeM1 0.50000 0.16614 0.00000 0.87000
MgM1 0.50000 0.16614 0.00000 0.13000
MgM2 0.50000 0.83228 0.00000 0.65000
FeM2 0.50000 0.83228 0.00000 0.35000
Si1 0.41432 0.33287 0.27331 1.00000
Si2 0.41281 0.66758 0.27267 1.00000
O1 0.18659 0.25098 0.33323 1.00000
O2 0.44305 0.50052 0.33074 1.00000
O3 0.68887 0.25503 0.33407 1.00000
O4 0.39645 0.00156 0.11257 1.00000
O5 0.37812 0.33172 0.11294 1.00000
O6 0.85604 0.17902 0.11419 1.00000
H 0.24700 0.00200 0.09300 1.00000

loop_
_cod_related_entry_id
_cod_related_entry_database
_cod_related_entry_code
1 AMCSD 0019223
